data_1554648
loop_
_publ_author_name
'Li, Kai'
'Dong, Li-Yuan'
'Xu, Hao-Xiang'
'Qin, Yan'
'Li, Zhi-Gang'
'Azeem, Muhammad'
'Li, Wei'
'Bu, Xian-He'

_publ_section_title
;
 Electronic structures and elastic properties of a family of metal-free
 perovskites
;
_journal_issue 8
_journal_name_full 'Materials Chemistry Frontiers'
_journal_page_first 1678
_journal_paper_doi 10.1039/C9QM00133F
_journal_volume 3
_journal_year 2019
_chemical_formula_moiety '3(Br), H2 O, C4 H12 N2, 0.5(H8 N2)'
_chemical_formula_sum 'C4 H14 Br3 N3 O'
_chemical_formula_weight 359.91
_space_group_crystal_system orthorhombic
_space_group_IT_number 57
_space_group_name_Hall '-P 2c 2b'
_space_group_name_H-M_alt 'P b c m'
_atom_sites_solution_hydrogens geom
_atom_sites_solution_primary direct
_atom_sites_solution_secondary difmap
_audit_creation_date 2018-10-18
_audit_creation_method
;
Olex2 1.2
(compiled 2018.05.29 svn.r3508 for OlexSys, GUI svn.r5506)
;
_audit_update_record
;
2018-10-18 deposited with the CCDC.	2019-06-11 downloaded from the CCDC.
;
_cell_angle_alpha 90.00
_cell_angle_beta 90.00
_cell_angle_gamma 90.00
_cell_formula_units_Z 4
_cell_length_a 6.70475(16)
_cell_length_b 13.3306(3)
_cell_length_c 13.1204(3)
_cell_measurement_reflns_used 3071
_cell_measurement_temperature 167(40)
_cell_measurement_theta_max 73.9350
_cell_measurement_theta_min 6.5610
_cell_volume 1172.68(5)
_computing_cell_refinement 'CrysAlisPro 1.171.39.33c (Rigaku OD, 2017)'
_computing_data_collection 'CrysAlisPro 1.171.39.33c (Rigaku OD, 2017)'
_computing_data_reduction 'CrysAlisPro 1.171.39.33c (Rigaku OD, 2017)'
_computing_molecular_graphics 'Olex2 (Dolomanov et al., 2009)'
_computing_publication_material 'Olex2 (Dolomanov et al., 2009)'
_computing_structure_refinement 'XH (Sheldrick, 2008)'
_computing_structure_solution 'SHELXS-97 (Sheldrick, 1990)'
_diffrn_ambient_environment N~2~
_diffrn_ambient_temperature 167(40)
_diffrn_detector 'CCD plate'
_diffrn_measured_fraction_theta_full 0.971
_diffrn_measured_fraction_theta_max 0.971
_diffrn_measurement_details
;
List of Runs (angles in degrees, time in seconds):

  # Type    Start    End  Width  t~exp~   \w     \q     \k     \f   Frames
#--------------------------------------------------------------------------
  1  \w     22.00  71.00   0.50    0.50    --    0.00  57.00-120.00   98
  2  \w     22.00  48.00   0.50    0.50    --    0.00  38.00 120.00   52
  3  \w     -4.00  21.00   0.50    0.50    --    0.00  38.00 120.00   50
  4  \w     -5.00  20.00   0.50    0.50    --    0.00 -57.00 -30.00   50
  5  \w    120.00 162.00   0.50    0.50    --   95.80  45.00  90.00   84
  6  \w     71.00  97.00   0.50    0.50    --   95.80  45.00  90.00   52
  7  \w     41.00  67.00   0.50    0.50    --   95.80 -61.00   0.00   52
  8  \w      7.00 126.00   0.50    0.50    --   95.80 -45.00  90.00  238
  9  \w     90.00 116.00   0.50    0.50    --   95.80 -61.00   0.00   52
 10  \w      8.00 111.00   0.50    0.50    --   95.80 -61.00-150.00  206
;
_diffrn_measurement_device 'four-circle diffractometer'
_diffrn_measurement_device_type 'XtaLAB AFC12 (RINC): Kappa single'
_diffrn_measurement_method '\w scans'
_diffrn_orient_matrix_type 'CrysAlisPro convention (1999,Acta A55,543-557)'
_diffrn_orient_matrix_UB_11 0.0385579000
_diffrn_orient_matrix_UB_12 0.1002863000
_diffrn_orient_matrix_UB_13 0.0547804000
_diffrn_orient_matrix_UB_21 -0.1314938000
_diffrn_orient_matrix_UB_22 0.0544523000
_diffrn_orient_matrix_UB_23 -0.0787274000
_diffrn_orient_matrix_UB_31 -0.1846034000
_diffrn_orient_matrix_UB_32 -0.0179371000
_diffrn_orient_matrix_UB_33 0.0677033000
_diffrn_radiation_monochromator mirror
_diffrn_radiation_probe x-ray
_diffrn_radiation_type CuK\a
_diffrn_radiation_wavelength 1.54184
_diffrn_reflns_av_R_equivalents 0.0204
_diffrn_reflns_av_unetI/netI 0.0183
_diffrn_reflns_limit_h_max 7
_diffrn_reflns_limit_h_min -8
_diffrn_reflns_limit_k_max 14
_diffrn_reflns_limit_k_min -16
_diffrn_reflns_limit_l_max 16
_diffrn_reflns_limit_l_min -12
_diffrn_reflns_number 3726
_diffrn_reflns_theta_full 74.34
_diffrn_reflns_theta_max 74.34
_diffrn_reflns_theta_min 6.60
_diffrn_source 'Rotating-anode X-ray tube (dual wavelength)'
_diffrn_source_type 'Rigaku (Cu) X-ray DW Source'
_exptl_absorpt_coefficient_mu 12.481
_exptl_absorpt_correction_T_max 1.00000
_exptl_absorpt_correction_T_min 0.55286
_exptl_absorpt_correction_type multi-scan
_exptl_absorpt_process_details
;
CrysAlisPro 1.171.39.33c (Rigaku Oxford Diffraction, 2017)
Empirical absorption correction using spherical harmonics,
 implemented in SCALE3 ABSPACK scaling algorithm.
;
_exptl_crystal_colour colorless
_exptl_crystal_density_diffrn 2.039
_exptl_crystal_density_method 'not measured'
_exptl_crystal_description block
_exptl_crystal_F_000 688
_refine_diff_density_max 0.546
_refine_diff_density_min -0.673
_refine_diff_density_rms 0.150
_refine_ls_extinction_coef 0.00387(14)
_refine_ls_extinction_expression Fc^*^=kFc[1+0.001xFc^2^\l^3^/sin(2\q)]^-1/4^
_refine_ls_extinction_method SHELXL
_refine_ls_goodness_of_fit_ref 1.071
_refine_ls_hydrogen_treatment constr
_refine_ls_matrix_type full
_refine_ls_number_parameters 58
_refine_ls_number_reflns 1223
_refine_ls_number_restraints 0
_refine_ls_restrained_S_all 1.071
_refine_ls_R_factor_all 0.0241
_refine_ls_R_factor_gt 0.0237
_refine_ls_shift/su_max 0.001
_refine_ls_shift/su_mean 0.000
_refine_ls_structure_factor_coef Fsqd
_refine_ls_weighting_details 'calc w=1/[\s^2^(Fo^2^)+(0.0374P)^2^+1.6932P] where P=(Fo^2^+2Fc^2^)/3'
_refine_ls_weighting_scheme calc
_refine_ls_wR_factor_gt 0.0636
_refine_ls_wR_factor_ref 0.0639
_reflns_number_gt 1196
_reflns_number_total 1223
_reflns_threshold_expression >2sigma(I)
_cod_data_source_file c9qm00133f2.cif
_cod_data_source_block pip-nh4-br
_cod_database_code 1554648
_reflns_odcompleteness_completeness 100.00
_reflns_odcompleteness_iscentric 1
_reflns_odcompleteness_theta 66.97
_olex2_refinement_description
;
1. Fixed Uiso
 At 1.2 times of:
  All C(H,H) groups, All N(H,H) groups, All N(H,H,H,H) groups
 At 1.5 times of:
  All O(H,H) groups
2. Others
 Fixed Sof: H8D(0.5) H8C(0.5) H8A(0.5) H8B(0.5)
3.a Riding coordinates:
 O4(H4A,H4B), N8(H8D,H8C,H8A,H8B)
3.b Secondary CH2 refined with riding coordinates:
 C5(H5A,H5B), N7(H7A,H7B), C9(H9A,H9B)
;
_olex2_submission_special_instructions 'No special instructions were received'
_oxdiff_exptl_absorpt_empirical_details
;
Empirical correction (ABSPACK) includes:
- Absorption correction using spherical harmonics
- Frame scaling
;
_oxdiff_exptl_absorpt_empirical_full_max 1.839
_oxdiff_exptl_absorpt_empirical_full_min 0.645

loop_
_space_group_symop_id
_space_group_symop_operation_xyz
1 'x, y, z'
2 '-x, -y, z+1/2'
3 '-x, y+1/2, -z+1/2'
4 'x, -y+1/2, -z'
5 '-x, -y, -z'
6 'x, y, -z-1/2'
7 'x, -y-1/2, z-1/2'
8 '-x, y-1/2, z'

loop_
_atom_site_label
_atom_site_type_symbol
_atom_site_fract_x
_atom_site_fract_y
_atom_site_fract_z
_atom_site_U_iso_or_equiv
_atom_site_adp_type
_atom_site_occupancy
_atom_site_calc_flag
_atom_site_site_symmetry_order
_atom_site_refinement_flags_posn
_atom_site_refinement_flags_adp
_atom_site_refinement_flags_occupancy
Br1 Br 0.48846(6) 0.75435(3) 0.7500 0.01700(14) Uani 1 d 2 S T P
Br2 Br -0.01698(5) 0.47042(3) 0.7500 0.01710(15) Uani 1 d 2 S T P
Br3 Br -0.07479(6) 0.2500 0.5000 0.01835(15) Uani 1 d 2 S T P
O4 O 0.4561(4) 0.51459(19) 0.7500 0.0172(5) Uani 1 d 2 S T P
H4A H 0.3531 0.4910 0.7500 0.026 Uiso 1 d 2 RS T P
H4B H 0.4275 0.5710 0.7500 0.026 Uiso 1 d 2 RS T P
C5 C 0.7128(4) 0.5163(2) 0.99121(18) 0.0186(5) Uani 1 d 1 . . .
H5A H 0.8254 0.5406 0.9519 0.022 Uiso 1 calc 1 R . .
H5B H 0.7630 0.4905 1.0554 0.022 Uiso 1 calc 1 R . .
N7 N 0.6117(3) 0.43400(15) 0.93410(15) 0.0157(4) Uani 1 d 1 . . .
H7A H 0.6971 0.3825 0.9262 0.019 Uiso 1 calc 1 R . .
H7B H 0.5775 0.4562 0.8717 0.019 Uiso 1 calc 1 R . .
N8 N 0.0203(5) 0.2196(2) 0.7500 0.0180(7) Uani 1 d 2 S T P
H8D H 0.0237 0.2117 0.6804 0.022 Uiso 0.50 d 1 R . .
H8C H -0.1029 0.2104 0.7781 0.022 Uiso 0.50 d 1 R . .
H8A H 0.0607 0.2812 0.7716 0.022 Uiso 0.50 d 1 R . .
H8B H 0.1003 0.1762 0.7848 0.022 Uiso 0.50 d 1 R . .
C9 C 0.4293(4) 0.3979(2) 0.98832(19) 0.0180(5) Uani 1 d 1 . . .
H9A H 0.4675 0.3671 1.0524 0.022 Uiso 1 calc 1 R . .
H9B H 0.3630 0.3476 0.9471 0.022 Uiso 1 calc 1 R . .

loop_
_atom_site_aniso_label
_atom_site_aniso_U_11
_atom_site_aniso_U_22
_atom_site_aniso_U_33
_atom_site_aniso_U_23
_atom_site_aniso_U_13
_atom_site_aniso_U_12
Br1 0.0171(2) 0.0156(2) 0.0183(2) 0.000 0.000 0.00041(12)
Br2 0.0160(2) 0.0163(2) 0.0190(2) 0.000 0.000 -0.00114(12)
Br3 0.0192(2) 0.0190(2) 0.0168(2) -0.00254(13) 0.000 0.000
O4 0.0162(12) 0.0166(11) 0.0188(13) 0.000 0.000 0.0000(10)
C5 0.0144(12) 0.0254(13) 0.0160(12) -0.0041(10) 0.0015(9) 0.0009(11)
N7 0.0173(10) 0.0153(9) 0.0145(9) -0.0018(8) 0.0014(8) 0.0030(8)
N8 0.0189(15) 0.0171(15) 0.0179(16) 0.000 0.000 -0.0005(12)
C9 0.0223(13) 0.0150(12) 0.0167(11) -0.0020(9) 0.0031(10) -0.0021(11)

loop_
_atom_type_symbol
_atom_type_description
_atom_type_scat_dispersion_real
_atom_type_scat_dispersion_imag
_atom_type_scat_source
C C 0.0181 0.0091 'International Tables Vol C Tables 4.2.6.8 and 6.1.1.4'
H H 0.0000 0.0000 'International Tables Vol C Tables 4.2.6.8 and 6.1.1.4'
Br Br -0.6763 1.2805 'International Tables Vol C Tables 4.2.6.8 and 6.1.1.4'
N N 0.0311 0.0180 'International Tables Vol C Tables 4.2.6.8 and 6.1.1.4'
O O 0.0492 0.0322 'International Tables Vol C Tables 4.2.6.8 and 6.1.1.4'

loop_
_geom_angle_atom_site_label_1
_geom_angle_atom_site_label_2
_geom_angle_atom_site_label_3
_geom_angle
_geom_angle_site_symmetry_1
_geom_angle_site_symmetry_3
H4A O4 H4B 100.2 . .
H5A C5 H5B 108.0 . .
N7 C5 H5A 109.4 . .
N7 C5 H5B 109.4 . .
N7 C5 C9 111.0(2) . 5_667
C9 C5 H5A 109.4 5_667 .
C9 C5 H5B 109.4 5_667 .
C5 N7 H7A 109.3 . .
C5 N7 H7B 109.3 . .
C5 N7 C9 111.68(19) . .
H7A N7 H7B 107.9 . .
C9 N7 H7A 109.3 . .
C9 N7 H7B 109.3 . .
H8D N8 H8C 114.0 . .
H8D N8 H8A 114.0 . .
H8D N8 H8B 114.2 . .
H8C N8 H8A 105.4 . .
H8C N8 H8B 104.1 . .
H8A N8 H8B 104.0 . .
C5 C9 H9A 109.5 5_667 .
C5 C9 H9B 109.5 5_667 .
N7 C9 C5 110.9(2) . 5_667
N7 C9 H9A 109.5 . .
N7 C9 H9B 109.5 . .
H9A C9 H9B 108.0 . .

loop_
_geom_bond_atom_site_label_1
_geom_bond_atom_site_label_2
_geom_bond_distance
_geom_bond_site_symmetry_2
O4 H4A 0.7595 .
O4 H4B 0.7766 .
C5 H5A 0.9700 .
C5 H5B 0.9700 .
C5 N7 1.492(3) .
C5 C9 1.512(4) 5_667
N7 H7A 0.9000 .
N7 H7B 0.9000 .
N7 C9 1.494(3) .
N8 H8D 0.9202 .
N8 H8C 0.9127 .
N8 H8A 0.9097 .
N8 H8B 0.9123 .
C9 C5 1.512(4) 5_667
C9 H9A 0.9700 .
C9 H9B 0.9700 .
